data_9015182
loop_
_publ_author_name
'Mumme, W. G.'
'Gable, R. W.'
'Petricek, V.'

_publ_section_title
;
 The crystal structure of roxbyite, Cu58S32
;
_journal_name_full 'The Canadian Mineralogist'
_journal_page_first 423
_journal_page_last 430
_journal_paper_doi 10.3749/canmin.50.2.423
_journal_volume 50
_journal_year 2012
_chemical_compound_source 'Olympic Dam, Roxby Downs, Australia'
_chemical_formula_sum 'Cu29 S16'
_chemical_name_mineral Roxbyite
_space_group_IT_number 2
_symmetry_space_group_name_Hall '-P 1'
_symmetry_space_group_name_H-M 'P -1'
_cell_angle_alpha 90.022
_cell_angle_beta 90.021
_cell_angle_gamma 90.020
_cell_length_a 13.4090
_cell_length_b 13.4051
_cell_length_c 15.4852
_cell_formula_units_Z 4
_cell_volume 2783.448
_database_code_amcsd 0019199
_exptl_crystal_density_diffrn 5.622
_cod_database_code 9015182

loop_
_space_group_symop_operation_xyz
x,y,z
-x,-y,-z

loop_
_atom_site_label
_atom_site_fract_x
_atom_site_fract_y
_atom_site_fract_z
_atom_site_U_iso_or_equiv
Cu1 0.03280 0.14740 0.37390 0.02130
Cu2 0.02250 -0.43680 0.88170 0.02620
Cu3 0.03320 0.31170 0.96680 0.02800
Cu4 0.03770 -0.67350 0.49320 0.02740
Cu5 0.03980 0.32030 0.26120 0.02040
Cu6 0.03060 0.32110 0.77030 0.01750
Cu7 0.03380 0.13770 0.87730 0.01950
Cu8 0.02420 -0.42950 0.36450 0.03100
Cu9 0.04670 0.10380 0.12970 0.01800
Cu10 0.03940 -0.89310 0.62410 0.01940
Cu11 0.14060 -0.25650 0.62290 0.02800
Cu12 0.10670 0.99370 0.99900 0.02800
Cu13 0.11800 -0.50590 0.73650 0.03400
Cu14 0.13190 -0.50780 0.01000 0.03600
Cu15 0.14440 -0.25480 0.12850 0.02500
Cu16 0.12880 -0.00480 0.25090 0.01950
Cu17 0.11120 0.99460 0.75190 0.01900
Cu18 0.11960 -0.25430 0.87220 0.02100
Cu19 0.10550 -0.00520 0.50100 0.03200
Cu20 0.21530 0.30530 0.71390 0.03400
Cu21 0.22310 -0.62030 0.47460 0.02580
Cu22 0.21390 -0.19570 0.46650 0.03900
Cu23 0.21140 -0.44690 0.16680 0.02900
Cu24 0.21900 -0.89860 0.37720 0.04600
Cu25 0.21200 -0.19300 0.28390 0.03100
Cu26 0.22190 0.30660 0.03590 0.04100
Cu27 0.23490 0.37450 0.29120 0.03290
Cu28 0.21760 -0.43980 0.37970 0.03600
Cu29 0.20900 0.55290 0.57970 0.03700
Cu30 0.29340 0.69410 0.96880 0.03400
Cu31 0.28530 -0.57750 0.87850 0.04500
Cu32 0.29040 -0.30620 0.78230 0.03700
Cu33 0.28620 -0.79830 0.20860 0.03200
Cu34 0.28040 -0.80190 0.53860 0.03100
Cu35 0.29490 -0.05350 0.08560 0.02600
Cu36 0.26930 0.12780 -0.03830 0.04800
Cu37 0.27350 0.87950 0.22520 0.03900
Cu38 0.29060 -0.05260 -0.33230 0.03500
Cu39 0.28600 -0.05750 -0.12870 0.07400
Cu40 0.36740 -0.23990 0.62820 0.01500
Cu41 0.37030 -0.23960 0.12260 0.02400
Cu42 0.38360 -0.24420 0.37450 0.03000
Cu43 0.37380 -0.49940 0.00600 0.02900
Cu44 0.39200 -0.49490 0.25110 0.02800
Cu45 0.38870 0.50420 0.50090 0.02800
Cu46 0.38560 0.50430 0.75130 0.02500
Cu47 0.37360 0.00910 0.50790 0.02600
Cu48 0.36720 0.00910 0.23970 0.02360
Cu49 0.46510 -0.81560 0.96960 0.03030
Cu50 0.47060 0.18600 0.28270 0.02880
Cu51 0.45620 0.17930 0.75020 0.03000
Cu52 0.46790 -0.80640 0.45900 0.01560
Cu53 0.46810 -0.08720 0.86460 0.01080
Cu54 0.47110 -0.07610 0.36600 0.02530
Cu55 0.46300 0.38030 0.37370 0.02580
Cu56 0.45100 -0.63070 0.62900 0.03220
Cu57 0.46620 0.37460 0.86860 0.03600
Cu58 0.45980 -0.63040 0.12170 0.03200
S1 0.12170 0.16690 0.00750 0.01700
S2 0.37180 0.58730 0.62770 0.00800
S3 0.12080 0.41830 0.87450 0.00300
S4 0.36110 0.10120 0.11700 0.00140
S5 0.12260 0.90730 0.87170 0.01000
S6 0.38710 0.07830 0.37440 0.02400
S7 0.37300 -0.41110 0.12830 0.00500
S8 0.12520 -0.09320 0.37290 0.00800
S9 0.36110 0.10130 0.62680 0.00670
S10 0.37250 -0.16220 0.25180 0.00800
S11 0.37160 0.58230 0.86890 0.02000
S12 0.14160 -0.58870 0.13800 0.02300
S13 0.11340 0.17030 0.74370 0.01000
S14 0.39830 0.08010 0.87310 0.02400
S15 0.36720 -0.16270 0.75940 0.00500
S16 0.38320 0.58190 0.36850 0.01900
S17 0.13840 0.41260 0.60980 0.02100
S18 0.36930 0.15730 0.00660 0.01700
S19 0.38330 0.33800 0.49530 0.01600
S20 0.38180 0.33690 0.99350 0.01800
S21 0.12390 0.17130 0.24640 0.00600
S22 0.37310 0.84460 0.49870 0.01100
S23 0.13220 -0.33780 0.25820 0.01300
S24 0.12410 0.16450 0.50330 0.02700
S25 0.38450 0.33100 0.25250 0.00800
S26 0.13110 -0.09280 -0.37100 0.02400
S27 0.36930 0.33480 0.75500 0.00500
S28 0.12940 0.65390 0.49850 0.02500
S29 0.11360 -0.58360 0.37400 0.00800
S30 0.12810 0.66210 0.74850 0.02200
S31 0.13620 0.90780 0.12930 0.02000
S32 0.13160 -0.34100 0.00420 0.01600

loop_
_cod_related_entry_id
_cod_related_entry_database
_cod_related_entry_code
1 AMCSD 0019199
